data_2238049
loop_
_publ_author_name
'Fatima, Zeenat'
'Srinivasan, Thothadri'
'Koorathota, Suman'
'Thennarasu, Sathiah'
'Velmurugan, Devadasan'

_publ_section_title
;
 <i>N</i>-<i>tert</i>-Butyl-2-(2,6-dichlorophenyl)imidazo[1,2-a]pyrazin-3-amine
;
_journal_coeditor_code SU2601
_journal_issue 6
_journal_name_full 'Acta Crystallographica Section E'
_journal_page_first o949
_journal_page_last o950
_journal_paper_doi 10.1107/S1600536813013640
_journal_volume 69
_journal_year 2013
_chemical_formula_iupac 'C16 H16 Cl2 N4'
_chemical_formula_moiety 'C16 H16 Cl2 N4'
_chemical_formula_sum 'C16 H16 Cl2 N4'
_chemical_formula_weight 335.23
_chemical_name_systematic
;
<i>N</i>-<i>tert</i>-Butyl-2-(2,6-dichlorophenyl)imidazo[1,2-a]pyrazin-3-amine
;
_space_group_IT_number 2
_symmetry_cell_setting triclinic
_symmetry_space_group_name_Hall '-P 1'
_symmetry_space_group_name_H-M 'P -1'
_atom_sites_solution_hydrogens geom
_atom_sites_solution_primary direct
_atom_sites_solution_secondary difmap
_audit_creation_method SHELXL-97
_cell_angle_alpha 93.218(2)
_cell_angle_beta 99.320(3)
_cell_angle_gamma 113.026(2)
_cell_formula_units_Z 2
_cell_length_a 8.1482(4)
_cell_length_b 9.8553(5)
_cell_length_c 11.5265(6)
_cell_measurement_reflns_used 3438
_cell_measurement_temperature 293(2)
_cell_measurement_theta_max 26.53
_cell_measurement_theta_min 1.81
_cell_volume 833.31(8)
_computing_cell_refinement 'SAINT (Bruker, 2008)'
_computing_data_collection 'APEX2 (Bruker, 2008)'
_computing_data_reduction 'SAINT (Bruker, 2008)'
_computing_molecular_graphics 'ORTEP-3 for Windows (Farrugia, 2012)'
_computing_publication_material 'SHELXL97 (Sheldrick, 2008) and PLATON (Spek, 2009)'
_computing_structure_refinement 'SHELXL97 (Sheldrick, 2008)'
_computing_structure_solution 'SHELXS97 (Sheldrick, 2008)'
_diffrn_ambient_temperature 293(2)
_diffrn_measured_fraction_theta_full 0.990
_diffrn_measured_fraction_theta_max 0.990
_diffrn_measurement_device_type 'Bruker SMART APEXII area-detector'
_diffrn_measurement_method '\w and \f scans'
_diffrn_radiation_monochromator graphite
_diffrn_radiation_source 'fine-focus sealed tube'
_diffrn_radiation_type MoK\a
_diffrn_radiation_wavelength 0.71073
_diffrn_reflns_av_R_equivalents 0.0262
_diffrn_reflns_av_sigmaI/netI 0.0186
_diffrn_reflns_limit_h_max 10
_diffrn_reflns_limit_h_min -10
_diffrn_reflns_limit_k_max 12
_diffrn_reflns_limit_k_min -12
_diffrn_reflns_limit_l_max 14
_diffrn_reflns_limit_l_min -14
_diffrn_reflns_number 12583
_diffrn_reflns_theta_full 26.53
_diffrn_reflns_theta_max 26.53
_diffrn_reflns_theta_min 1.81
_exptl_absorpt_coefficient_mu 0.391
_exptl_absorpt_correction_T_max 0.9259
_exptl_absorpt_correction_T_min 0.8918
_exptl_absorpt_correction_type multi-scan
_exptl_absorpt_process_details '(<i>SADABS</i>; Bruker, 2008)'
_exptl_crystal_colour Colourless
_exptl_crystal_density_diffrn 1.336
_exptl_crystal_density_method 'not measured'
_exptl_crystal_description Block
_exptl_crystal_F_000 348
_exptl_crystal_size_max 0.30
_exptl_crystal_size_mid 0.25
_exptl_crystal_size_min 0.20
_refine_diff_density_max 0.335
_refine_diff_density_min -0.401
_refine_ls_extinction_coef 0.029(4)
_refine_ls_extinction_expression Fc^*^=kFc[1+0.001xFc^2^\l^3^/sin(2\q)]^-1/4^
_refine_ls_extinction_method 'SHELXL97 (Sheldrick, 2008)'
_refine_ls_goodness_of_fit_ref 1.048
_refine_ls_hydrogen_treatment constr
_refine_ls_matrix_type full
_refine_ls_number_parameters 203
_refine_ls_number_reflns 3438
_refine_ls_number_restraints 0
_refine_ls_restrained_S_all 1.048
_refine_ls_R_factor_all 0.0462
_refine_ls_R_factor_gt 0.0401
_refine_ls_shift/su_max 0.000
_refine_ls_shift/su_mean 0.000
_refine_ls_structure_factor_coef Fsqd
_refine_ls_weighting_details 'calc w=1/[\s^2^(Fo^2^)+(0.0616P)^2^+0.2520P] where P=(Fo^2^+2Fc^2^)/3'
_refine_ls_weighting_scheme calc
_refine_ls_wR_factor_gt 0.1141
_refine_ls_wR_factor_ref 0.1201
_reflns_number_gt 2941
_reflns_number_total 3438
_reflns_threshold_expression I>2sigma(I)
_cod_data_source_file su2601.cif
_cod_data_source_block I
_cod_original_cell_volume 833.31(7)
_cod_database_code 2238049
_cod_database_fobs_code 2238049

loop_
_symmetry_equiv_pos_as_xyz
'x, y, z'
'-x, -y, -z'

loop_
_atom_site_type_symbol
_atom_site_label
_atom_site_fract_x
_atom_site_fract_y
_atom_site_fract_z
_atom_site_U_iso_or_equiv
_atom_site_adp_type
_atom_site_calc_flag
_atom_site_refinement_flags
_atom_site_occupancy
_atom_site_symmetry_multiplicity
C C1 0.8515(3) 0.3445(2) -0.14305(16) 0.0590(5) Uani d . 1 1
H H1 0.8278 0.3957 -0.2044 0.071 Uiso calc R 1 1
C C2 0.8018(2) 0.3676(2) -0.04035(15) 0.0490(4) Uani d . 1 1
H H2 0.7462 0.4327 -0.0307 0.059 Uiso calc R 1 1
C C3 0.9215(2) 0.19622(19) 0.03479(14) 0.0428(4) Uani d . 1 1
C C4 0.9674(3) 0.1803(2) -0.07708(15) 0.0573(5) Uani d . 1 1
H H4 1.0238 0.1165 -0.0894 0.069 Uiso calc R 1 1
C C5 0.8067(2) 0.29067(17) 0.16413(13) 0.0374(3) Uani d . 1 1
C C6 0.8760(2) 0.19427(17) 0.21161(13) 0.0386(3) Uani d . 1 1
C C7 0.8730(2) 0.15258(17) 0.33280(13) 0.0412(4) Uani d . 1 1
C C8 0.9765(2) 0.25222(19) 0.43377(14) 0.0466(4) Uani d . 1 1
C C9 0.9642(3) 0.2172(2) 0.54712(16) 0.0618(5) Uani d . 1 1
H H9 1.0343 0.2872 0.6126 0.074 Uiso calc R 1 1
C C10 0.8473(4) 0.0779(3) 0.56200(17) 0.0737(6) Uani d . 1 1
H H10 0.8378 0.0534 0.6381 0.088 Uiso calc R 1 1
C C11 0.7438(4) -0.0259(2) 0.46540(18) 0.0711(6) Uani d . 1 1
H H11 0.6652 -0.1206 0.4757 0.085 Uiso calc R 1 1
C C12 0.7582(3) 0.0125(2) 0.35278(16) 0.0543(4) Uani d . 1 1
C C13 0.5310(2) 0.3227(2) 0.20642(16) 0.0529(4) Uani d . 1 1
C C14 0.4269(3) 0.2237(5) 0.0930(3) 0.1323(15) Uani d . 1 1
H H14A 0.4406 0.2817 0.0282 0.198 Uiso calc R 1 1
H H14B 0.3004 0.1768 0.0967 0.198 Uiso calc R 1 1
H H14C 0.4727 0.1489 0.0811 0.198 Uiso calc R 1 1
C C15 0.4854(5) 0.4564(4) 0.2163(4) 0.1293(15) Uani d . 1 1
H H15A 0.5521 0.5183 0.2900 0.194 Uiso calc R 1 1
H H15B 0.3572 0.4243 0.2137 0.194 Uiso calc R 1 1
H H15C 0.5178 0.5118 0.1516 0.194 Uiso calc R 1 1
C C16 0.4855(4) 0.2406(4) 0.3101(3) 0.1010(10) Uani d . 1 1
H H16A 0.5025 0.1498 0.3006 0.151 Uiso calc R 1 1
H H16B 0.3611 0.2180 0.3144 0.151 Uiso calc R 1 1
H H16C 0.5639 0.3012 0.3817 0.151 Uiso calc R 1 1
N N1 0.9338(2) 0.2515(2) -0.16355(13) 0.0635(4) Uani d . 1 1
N N2 0.9474(2) 0.13643(16) 0.13275(12) 0.0466(3) Uani d . 1 1
N N3 0.83689(17) 0.29093(14) 0.04973(11) 0.0386(3) Uani d . 1 1
N N4 0.72957(19) 0.38082(15) 0.20777(13) 0.0471(3) Uani d . 1 1
H H4A 0.7978 0.4719 0.2361 0.057 Uiso calc R 1 1
Cl Cl1 1.12956(7) 0.42849(6) 0.41790(4) 0.0670(2) Uani d . 1 1
Cl Cl2 0.62201(10) -0.11935(6) 0.23322(5) 0.0897(3) Uani d . 1 1

loop_
_atom_site_aniso_label
_atom_site_aniso_U_11
_atom_site_aniso_U_22
_atom_site_aniso_U_33
_atom_site_aniso_U_12
_atom_site_aniso_U_13
_atom_site_aniso_U_23
C1 0.0591(11) 0.0737(12) 0.0376(9) 0.0192(9) 0.0069(8) 0.0206(8)
C2 0.0468(9) 0.0563(10) 0.0433(9) 0.0191(8) 0.0079(7) 0.0192(7)
C3 0.0458(8) 0.0510(9) 0.0335(8) 0.0213(7) 0.0092(6) 0.0038(6)
C4 0.0675(12) 0.0724(12) 0.0367(9) 0.0316(10) 0.0160(8) 0.0033(8)
C5 0.0377(7) 0.0415(7) 0.0325(7) 0.0145(6) 0.0092(6) 0.0062(6)
C6 0.0440(8) 0.0432(8) 0.0302(7) 0.0191(6) 0.0081(6) 0.0047(6)
C7 0.0520(9) 0.0461(8) 0.0309(7) 0.0244(7) 0.0101(6) 0.0076(6)
C8 0.0552(10) 0.0493(9) 0.0363(8) 0.0215(8) 0.0109(7) 0.0055(7)
C9 0.0847(14) 0.0649(11) 0.0316(8) 0.0274(10) 0.0090(8) 0.0024(8)
C10 0.1114(18) 0.0719(13) 0.0364(10) 0.0311(13) 0.0228(11) 0.0187(9)
C11 0.1029(17) 0.0547(11) 0.0495(11) 0.0206(11) 0.0241(11) 0.0198(9)
C12 0.0718(12) 0.0473(9) 0.0394(9) 0.0199(8) 0.0099(8) 0.0067(7)
C13 0.0517(10) 0.0700(11) 0.0510(10) 0.0342(9) 0.0207(8) 0.0183(9)
C14 0.0456(13) 0.225(4) 0.092(2) 0.0308(19) 0.0034(13) -0.041(2)
C15 0.121(3) 0.123(3) 0.221(4) 0.095(2) 0.105(3) 0.087(3)
C16 0.0738(16) 0.136(2) 0.113(2) 0.0448(17) 0.0477(16) 0.076(2)
N1 0.0727(11) 0.0839(12) 0.0337(8) 0.0292(9) 0.0157(7) 0.0109(7)
N2 0.0590(8) 0.0559(8) 0.0350(7) 0.0324(7) 0.0130(6) 0.0071(6)
N3 0.0375(6) 0.0449(7) 0.0317(6) 0.0144(5) 0.0071(5) 0.0083(5)
N4 0.0487(8) 0.0432(7) 0.0548(8) 0.0213(6) 0.0177(6) 0.0064(6)
Cl1 0.0707(3) 0.0591(3) 0.0495(3) 0.0047(2) 0.0110(2) 0.0012(2)
Cl2 0.1200(5) 0.0537(3) 0.0557(3) -0.0004(3) 0.0043(3) -0.0005(2)

loop_
_atom_type_symbol
_atom_type_description
_atom_type_scat_dispersion_real
_atom_type_scat_dispersion_imag
_atom_type_scat_source
C C 0.0033 0.0016 'International Tables Vol C Tables 4.2.6.8 and 6.1.1.4'
H H 0.0000 0.0000 'International Tables Vol C Tables 4.2.6.8 and 6.1.1.4'
N N 0.0061 0.0033 'International Tables Vol C Tables 4.2.6.8 and 6.1.1.4'
Cl Cl 0.1484 0.1585 'International Tables Vol C Tables 4.2.6.8 and 6.1.1.4'

loop_
_geom_angle_atom_site_label_1
_geom_angle_atom_site_label_2
_geom_angle_atom_site_label_3
_geom_angle
C2 C1 N1 124.75(17)
C2 C1 H1 117.6
N1 C1 H1 117.6
C1 C2 N3 117.18(17)
C1 C2 H2 121.4
N3 C2 H2 121.4
N2 C3 N3 111.51(13)
N2 C3 C4 131.36(16)
N3 C3 C4 117.12(15)
N1 C4 C3 122.75(18)
N1 C4 H4 118.6
C3 C4 H4 118.6
C6 C5 N3 104.18(13)
C6 C5 N4 134.65(14)
N3 C5 N4 121.10(13)
N2 C6 C5 112.36(13)
N2 C6 C7 122.10(13)
C5 C6 C7 125.53(13)
C12 C7 C8 115.75(14)
C12 C7 C6 121.53(14)
C8 C7 C6 122.64(14)
C9 C8 C7 122.83(17)
C9 C8 Cl1 117.98(14)
C7 C8 Cl1 119.18(12)
C10 C9 C8 119.10(18)
C10 C9 H9 120.4
C8 C9 H9 120.4
C9 C10 C11 120.58(18)
C9 C10 H10 119.7
C11 C10 H10 119.7
C10 C11 C12 119.06(19)
C10 C11 H11 120.5
C12 C11 H11 120.5
C11 C12 C7 122.66(17)
C11 C12 Cl2 117.84(15)
C7 C12 Cl2 119.48(13)
N4 C13 C14 109.91(16)
N4 C13 C16 111.05(16)
C14 C13 C16 110.3(3)
N4 C13 C15 106.32(19)
C14 C13 C15 110.4(3)
C16 C13 C15 108.7(2)
C13 C14 H14A 109.5
C13 C14 H14B 109.5
H14A C14 H14B 109.5
C13 C14 H14C 109.5
H14A C14 H14C 109.5
H14B C14 H14C 109.5
C13 C15 H15A 109.5
C13 C15 H15B 109.5
H15A C15 H15B 109.5
C13 C15 H15C 109.5
H15A C15 H15C 109.5
H15B C15 H15C 109.5
C13 C16 H16A 109.5
C13 C16 H16B 109.5
H16A C16 H16B 109.5
C13 C16 H16C 109.5
H16A C16 H16C 109.5
H16B C16 H16C 109.5
C4 N1 C1 117.39(16)
C3 N2 C6 104.55(13)
C2 N3 C3 120.81(14)
C2 N3 C5 131.78(14)
C3 N3 C5 107.39(12)
C5 N4 C13 121.18(14)
C5 N4 H4A 119.4
C13 N4 H4A 119.4

loop_
_geom_bond_atom_site_label_1
_geom_bond_atom_site_label_2
_geom_bond_distance
C1 C2 1.347(3)
C1 N1 1.362(3)
C1 H1 0.9300
C2 N3 1.376(2)
C2 H2 0.9300
C3 N2 1.327(2)
C3 N3 1.378(2)
C3 C4 1.417(2)
C4 N1 1.304(3)
C4 H4 0.9300
C5 C6 1.378(2)
C5 N3 1.3800(19)
C5 N4 1.388(2)
C6 N2 1.3650(19)
C6 C7 1.479(2)
C7 C12 1.389(2)
C7 C8 1.391(2)
C8 C9 1.379(2)
C8 Cl1 1.7383(18)
C9 C10 1.370(3)
C9 H9 0.9300
C10 C11 1.375(3)
C10 H10 0.9300
C11 C12 1.383(3)
C11 H11 0.9300
C12 Cl2 1.7307(19)
C13 N4 1.487(2)
C13 C14 1.494(3)
C13 C16 1.496(3)
C13 C15 1.506(3)
C14 H14A 0.9600
C14 H14B 0.9600
C14 H14C 0.9600
C15 H15A 0.9600
C15 H15B 0.9600
C15 H15C 0.9600
C16 H16A 0.9600
C16 H16B 0.9600
C16 H16C 0.9600
N4 H4A 0.8600

loop_
_geom_hbond_atom_site_label_D
_geom_hbond_atom_site_label_H
_geom_hbond_atom_site_label_A
_geom_hbond_site_symmetry_A
_geom_hbond_distance_DH
_geom_hbond_distance_HA
_geom_hbond_distance_DA
_geom_hbond_angle_DHA
C4 H4 N2 2_755 0.93 2.62 3.500(3) 158

loop_
_geom_torsion_atom_site_label_1
_geom_torsion_atom_site_label_2
_geom_torsion_atom_site_label_3
_geom_torsion_atom_site_label_4
_geom_torsion
N1 C1 C2 N3 -0.2(3)
N2 C3 C4 N1 -178.52(19)
N3 C3 C4 N1 0.4(3)
N3 C5 C6 N2 0.31(18)
N4 C5 C6 N2 -176.49(17)
N3 C5 C6 C7 -178.54(14)
N4 C5 C6 C7 4.7(3)
N2 C6 C7 C12 -71.1(2)
C5 C6 C7 C12 107.6(2)
N2 C6 C7 C8 112.39(19)
C5 C6 C7 C8 -68.9(2)
C12 C7 C8 C9 -1.6(3)
C6 C7 C8 C9 175.10(17)
C12 C7 C8 Cl1 177.99(13)
C6 C7 C8 Cl1 -5.3(2)
C7 C8 C9 C10 0.9(3)
Cl1 C8 C9 C10 -178.66(18)
C8 C9 C10 C11 0.2(4)
C9 C10 C11 C12 -0.5(4)
C10 C11 C12 C7 -0.3(4)
C10 C11 C12 Cl2 -178.48(19)
C8 C7 C12 C11 1.3(3)
C6 C7 C12 C11 -175.48(19)
C8 C7 C12 Cl2 179.44(13)
C6 C7 C12 Cl2 2.7(2)
C3 C4 N1 C1 0.2(3)
C2 C1 N1 C4 -0.3(3)
N3 C3 N2 C6 0.44(19)
C4 C3 N2 C6 179.42(19)
C5 C6 N2 C3 -0.46(19)
C7 C6 N2 C3 178.43(15)
C1 C2 N3 C3 0.8(2)
C1 C2 N3 C5 178.89(16)
N2 C3 N3 C2 178.22(14)
C4 C3 N3 C2 -0.9(2)
N2 C3 N3 C5 -0.26(18)
C4 C3 N3 C5 -179.40(15)
C6 C5 N3 C2 -178.28(16)
N4 C5 N3 C2 -0.9(3)
C6 C5 N3 C3 -0.03(16)
N4 C5 N3 C3 177.31(14)
C6 C5 N4 C13 -87.5(2)
N3 C5 N4 C13 96.14(18)
C14 C13 N4 C5 -40.2(3)
C16 C13 N4 C5 82.2(2)
C15 C13 N4 C5 -159.7(2)
